data_7100175
loop_
_publ_author_name
'Javier A. Cabeza'
'I.del Rio'
'M. Gabriela Sanchez-Vega'
'Daniel Miguel'

_publ_section_title
;
Easy activation of two CH bonds of an N-heterocyclic
carbene N-methyl group
;
_journal_name_full 'Chemical Communications'
_journal_paper_doi 10.1039/b506287j
_journal_year 2005
_chemical_formula_sum 'C16 H8 N2 O11 Ru3'
_chemical_formula_weight 707.45
_space_group_IT_number 14
_symmetry_cell_setting monoclinic
_symmetry_space_group_name_Hall '-P 2yn'
_symmetry_space_group_name_H-M 'P 1 21/n 1'
_cell_angle_alpha 90.00
_cell_angle_beta 110.200(10)
_cell_angle_gamma 90.00
_cell_formula_units_Z 4
_cell_length_a 8.512(5)
_cell_length_b 22.951(12)
_cell_length_c 11.753(6)
_cell_measurement_temperature 296(2)
_cell_volume 2155(2)
_diffrn_ambient_temperature 296(2)
_exptl_crystal_density_diffrn 2.181
_cod_depositor_comments
;
The following automatic conversions were performed:
'_symmetry_cell_setting' value 'Monoclinic' changed to 'monoclinic'
according to '/home/saulius/struct/CIF-dictionaries/cif_core.dic'
dictionary named 'cif_core.dic' version 2.4.1 from 2010-06-29.

Automatic conversion script
Id: cif_fix_enum 1527 2010-12-29 10:47:43Z saulius 
;
_cod_original_sg_symbol_H-M 'P 21/n'
_cod_database_code 7100175

loop_
_symmetry_equiv_pos_as_xyz
'x, y, z'
'-x+1/2, y+1/2, -z+1/2'
'-x, -y, -z'
'x-1/2, -y-1/2, z-1/2'

loop_
_atom_site_label
_atom_site_type_symbol
_atom_site_fract_x
_atom_site_fract_y
_atom_site_fract_z
_atom_site_U_iso_or_equiv
_atom_site_adp_type
_atom_site_occupancy
_atom_site_symmetry_multiplicity
_atom_site_calc_flag
_atom_site_refinement_flags
_atom_site_disorder_assembly
_atom_site_disorder_group
Ru1 Ru 0.07895(4) 0.171994(12) 0.76587(3) 0.03266(11) Uani 1 1 d . . .
Ru2 Ru -0.21069(4) 0.094696(13) 0.68541(3) 0.03334(11) Uani 1 1 d . . .
Ru3 Ru 0.12381(4) 0.047320(12) 0.77958(3) 0.03189(11) Uani 1 1 d . . .
C101 C 0.0756(5) 0.17861(16) 0.9279(4) 0.0418(9) Uani 1 1 d . . .
O101 O 0.0778(4) 0.18858(15) 1.0238(3) 0.0671(9) Uani 1 1 d . . .
C102 C 0.3131(6) 0.17941(18) 0.8229(4) 0.0499(11) Uani 1 1 d . . .
O102 O 0.4560(4) 0.18207(17) 0.8602(4) 0.0813(11) Uani 1 1 d . . .
C103 C 0.0517(6) 0.17419(17) 0.5961(4) 0.0492(11) Uani 1 1 d . . .
O103 O 0.0406(6) 0.18226(15) 0.4982(3) 0.0799(11) Uani 1 1 d . . .
C201 C -0.2006(5) 0.10240(19) 0.8520(4) 0.0455(10) Uani 1 1 d . . .
O201 O -0.2106(4) 0.10534(17) 0.9452(3) 0.0672(9) Uani 1 1 d . . .
C202 C -0.3969(6) 0.1464(2) 0.6254(4) 0.0525(11) Uani 1 1 d . . .
O202 O -0.5134(5) 0.17431(18) 0.5868(4) 0.0889(13) Uani 1 1 d . . .
C203 C -0.3279(5) 0.02187(19) 0.6641(4) 0.0475(10) Uani 1 1 d . . .
O203 O -0.4030(5) -0.02010(16) 0.6476(3) 0.0819(11) Uani 1 1 d . . .
C204 C -0.1984(5) 0.08939(18) 0.5245(4) 0.0439(10) Uani 1 1 d . . .
O204 O -0.2067(4) 0.08482(17) 0.4264(3) 0.0688(9) Uani 1 1 d . . .
C301 C 0.1243(5) 0.05308(15) 0.9438(4) 0.0369(9) Uani 1 1 d . . .
O301 O 0.1388(4) 0.05236(13) 1.0436(3) 0.0550(8) Uani 1 1 d . . .
C302 C 0.3601(6) 0.0347(2) 0.8426(4) 0.0493(10) Uani 1 1 d . . .
O302 O 0.4974(4) 0.0236(2) 0.8781(4) 0.0930(13) Uani 1 1 d . . .
C303 C 0.0413(5) -0.03180(18) 0.7582(3) 0.0416(9) Uani 1 1 d . . .
O303 O -0.0037(4) -0.07901(13) 0.7482(3) 0.0596(8) Uani 1 1 d . . .
C304 C 0.1419(5) 0.05386(17) 0.6205(4) 0.0438(10) Uani 1 1 d . . .
O304 O 0.1673(5) 0.05417(16) 0.5323(3) 0.0705(10) Uani 1 1 d . . .
N1 N 0.0893(5) 0.30371(14) 0.7027(3) 0.0514(9) Uani 1 1 d . . .
N2 N -0.1130(4) 0.28922(14) 0.7691(3) 0.0484(9) Uani 1 1 d . . .
C1 C 0.0112(5) 0.26103(15) 0.7433(3) 0.0374(9) Uani 1 1 d . . .
C2 C 0.0125(7) 0.3571(2) 0.7032(5) 0.0710(16) Uani 1 1 d . . .
H2 H 0.0433 0.3926 0.6792 0.085 Uiso 1 1 calc R . .
C3 C -0.1111(7) 0.3483(2) 0.7436(5) 0.0697(15) Uani 1 1 d . . .
H3 H -0.1840 0.3765 0.7534 0.084 Uiso 1 1 calc R . .
C4 C 0.2367(6) 0.2987(2) 0.6682(5) 0.0693(14) Uani 1 1 d . . .
H4A H 0.3322 0.2899 0.7385 0.104 Uiso 1 1 calc R . .
H4B H 0.2551 0.3349 0.6336 0.104 Uiso 1 1 calc R . .
H4C H 0.2204 0.2681 0.6096 0.104 Uiso 1 1 calc R . .
C5 C -0.2368(6) 0.2645(2) 0.8149(4) 0.0581(12) Uani 1 1 d . . .
H5A H -0.2364 0.2228 0.8080 0.087 Uiso 1 1 calc R . .
H5B H -0.3457 0.2792 0.7685 0.087 Uiso 1 1 calc R . .
H5C H -0.2101 0.2751 0.8985 0.087 Uiso 1 1 calc R . .

loop_
_atom_site_aniso_label
_atom_site_aniso_U_11
_atom_site_aniso_U_22
_atom_site_aniso_U_33
_atom_site_aniso_U_23
_atom_site_aniso_U_13
_atom_site_aniso_U_12
Ru1 0.03208(18) 0.02786(17) 0.03781(19) -0.00069(12) 0.01177(13) -0.00055(12)
Ru2 0.02993(18) 0.03447(18) 0.03475(18) -0.00120(12) 0.01004(13) -0.00047(12)
Ru3 0.03487(19) 0.03024(18) 0.03239(18) 0.00203(12) 0.01394(13) 0.00446(12)
C101 0.044(2) 0.034(2) 0.042(2) 0.0034(17) 0.0087(19) 0.0064(17)
O101 0.085(2) 0.074(2) 0.0357(18) -0.0054(16) 0.0123(16) 0.0119(19)
C102 0.039(3) 0.048(2) 0.059(3) 0.005(2) 0.013(2) 0.001(2)
O102 0.035(2) 0.091(3) 0.108(3) 0.005(2) 0.0122(19) -0.0053(18)
C103 0.065(3) 0.033(2) 0.054(3) -0.0031(19) 0.027(2) -0.0110(19)
O103 0.132(3) 0.068(2) 0.051(2) -0.0021(17) 0.046(2) -0.029(2)
C201 0.030(2) 0.060(3) 0.044(3) -0.002(2) 0.0104(18) 0.0037(19)
O201 0.053(2) 0.109(3) 0.0447(19) -0.0089(17) 0.0236(16) 0.0030(18)
C202 0.052(3) 0.055(3) 0.046(2) -0.004(2) 0.011(2) 0.008(2)
O202 0.067(2) 0.095(3) 0.089(3) 0.007(2) 0.007(2) 0.046(2)
C203 0.048(3) 0.039(2) 0.053(3) 0.0043(19) 0.016(2) -0.001(2)
O203 0.087(3) 0.055(2) 0.098(3) 0.0027(19) 0.026(2) -0.028(2)
C204 0.042(2) 0.049(2) 0.040(2) -0.0028(18) 0.0135(19) -0.0012(19)
O204 0.067(2) 0.098(3) 0.043(2) -0.0041(17) 0.0201(16) 0.0005(19)
C301 0.039(2) 0.032(2) 0.041(2) -0.0003(16) 0.0168(18) 0.0023(16)
O301 0.071(2) 0.0618(19) 0.0363(18) -0.0010(13) 0.0232(15) 0.0019(16)
C302 0.042(3) 0.061(3) 0.049(2) 0.014(2) 0.020(2) 0.008(2)
O302 0.041(2) 0.142(4) 0.098(3) 0.037(3) 0.026(2) 0.026(2)
C303 0.050(2) 0.042(2) 0.038(2) 0.0008(18) 0.0217(19) 0.008(2)
O303 0.085(2) 0.0369(17) 0.067(2) -0.0039(14) 0.0392(18) -0.0068(16)
C304 0.054(3) 0.040(2) 0.039(2) 0.0033(18) 0.018(2) 0.0099(19)
O304 0.094(3) 0.084(2) 0.0450(19) 0.0084(17) 0.0390(19) 0.020(2)
N1 0.053(2) 0.0290(18) 0.061(2) 0.0020(16) 0.0056(18) -0.0084(16)
N2 0.044(2) 0.0366(19) 0.053(2) -0.0087(15) 0.0027(17) 0.0052(16)
C1 0.036(2) 0.0306(19) 0.037(2) -0.0001(16) 0.0027(16) 0.0001(17)
C2 0.068(4) 0.035(3) 0.084(4) 0.005(2) -0.006(3) -0.006(2)
C3 0.061(3) 0.033(2) 0.090(4) -0.012(2) -0.006(3) 0.011(2)
C4 0.068(3) 0.059(3) 0.079(3) 0.014(3) 0.023(3) -0.022(3)
C5 0.048(3) 0.063(3) 0.064(3) -0.014(2) 0.020(2) 0.012(2)

loop_
_geom_bond_atom_site_label_1
_geom_bond_atom_site_label_2
_geom_bond_distance
_geom_bond_site_symmetry_2
_geom_bond_publ_flag
Ru1 C102 1.879(5) . ?
Ru1 C101 1.921(4) . ?
Ru1 C103 1.928(5) . ?
Ru1 C1 2.115(4) . ?
Ru1 Ru3 2.8840(15) . ?
Ru1 Ru2 2.9172(12) . ?
Ru2 C202 1.909(5) . ?
Ru2 C203 1.918(4) . ?
Ru2 C204 1.934(4) . ?
Ru2 C201 1.939(5) . ?
Ru2 Ru3 2.8876(14) . ?
Ru3 C302 1.910(4) . ?
Ru3 C303 1.932(4) . ?
Ru3 C301 1.933(4) . ?
Ru3 C304 1.935(4) . ?
C101 O101 1.143(5) . ?
C102 O102 1.143(5) . ?
C103 O103 1.136(5) . ?
C201 O201 1.129(5) . ?
C202 O202 1.135(5) . ?
C203 O203 1.135(5) . ?
C204 O204 1.135(5) . ?
C301 O301 1.136(4) . ?
C302 O302 1.126(5) . ?
C303 O303 1.142(5) . ?
C304 O304 1.129(5) . ?
N1 C1 1.360(5) . ?
N1 C2 1.389(6) . ?
N1 C4 1.450(6) . ?
N2 C1 1.360(5) . ?
N2 C3 1.391(6) . ?
N2 C5 1.454(6) . ?
C2 C3 1.311(8) . ?
